data_7114660
loop_
_publ_author_name
'Aneliia Shchyrba'
'Susanne C. Martens'
'Christian Wackerlin'
'Manfred Matena'
'Toni Ivas'
'Hubert Wadepohl'
'Meike Stohr'
'Thomas A. Jung'
'Lutz H. Gade'

_publ_section_title
;
 Covalent assembly of a two-dimensional molecular 'sponge' on a Cu(111)
 surface: confined electronic surface states in open and closed pores
;
_journal_name_full Chem.Commun.
_journal_page_first 7628
_journal_paper_doi 10.1039/C4CC02463J
_journal_volume 50
_journal_year 2014
_chemical_formula_moiety 'C20 H14 B2 N4, 2(C4 H8 O)'
_chemical_formula_sum 'C28 H30 B2 N4 O2'
_chemical_formula_weight 476.18
_space_group_crystal_system monoclinic
_space_group_IT_number 14
_space_group_name_Hall '-P 2ybc'
_space_group_name_H-M_alt 'P 1 21/c 1'
_symmetry_cell_setting monoclinic
_symmetry_Int_Tables_number 14
_symmetry_space_group_name_Hall '-P 2ybc'
_symmetry_space_group_name_H-M 'P 1 21/c 1'
_atom_sites_solution_hydrogens difmap
_atom_sites_solution_primary iterative
_atom_sites_solution_secondary difmap
_audit_block_code ga_sm36
_audit_creation_date
;
'Mon Dec 17 14:14:00 2012'
;
_audit_update_record 'Thu Feb 20 14:54:39 CET 2014'
_cell_angle_alpha 90
_cell_angle_beta 115.025(4)
_cell_angle_gamma 90
_cell_formula_units_Z 2
_cell_length_a 11.8021(4)
_cell_length_b 11.1964(3)
_cell_length_c 10.1080(3)
_cell_measurement_reflns_used 8509
_cell_measurement_temperature 110(1)
_cell_measurement_theta_max 28.5720
_cell_measurement_theta_min 3.6330
_cell_volume 1210.29(7)
_computing_cell_refinement
;
CrysAlisPro, Agilent Technologies,
Version 1.171.36.24 (release 03-12-2012 CrysAlis171 .NET)
(compiled Dec  3 2012,18:21:49)
;
_computing_data_collection
;
CrysAlisPro, Agilent Technologies,
Version 1.171.36.24 (release 03-12-2012 CrysAlis171 .NET)
(compiled Dec  3 2012,18:21:49)
;
_computing_data_reduction
;
CrysAlisPro, Agilent Technologies,
Version 1.171.36.24 (release 03-12-2012 CrysAlis171 .NET)
(compiled Dec  3 2012,18:21:49)
;
_computing_molecular_graphics 'Olex2 (Dolomanov et al., 2009)'
_computing_publication_material 'encif (Wadepohl, 2009-13); encifer 1.4 (CCDC, 2011)'
_computing_structure_refinement 'ShelXL (Sheldrick, 2008)'
_computing_structure_solution 'SUPERFLIP (Palatinus, 2007-2009)'
_diffrn_ambient_temperature 110(1)
_diffrn_detector 'CCD plate'
_diffrn_detector_area_resol_mean 7.9621
_diffrn_detector_type 'Agilent EOS'
_diffrn_measured_fraction_theta_full 0.998
_diffrn_measured_fraction_theta_max 0.949
_diffrn_measurement_details
;
  1 omega  -49.00   51.00   1.0000  100.0000
omega____ theta____ kappa____ phi______ frames
    -       18.6628  -78.0000  -11.0000 100

  2 omega   23.00   88.00   1.0000  100.0000
omega____ theta____ kappa____ phi______ frames
    -       18.6628   57.0000  120.0000 65

  3 omega   -4.00   82.00   1.0000  100.0000
omega____ theta____ kappa____ phi______ frames
    -       18.6628   77.0000   30.0000 86

  4 omega  -41.00   40.00   1.0000  100.0000
omega____ theta____ kappa____ phi______ frames
    -       18.6628  -57.0000  150.0000 81

  5 omega  -48.00   50.00   1.0000  100.0000
omega____ theta____ kappa____ phi______ frames
    -       18.6628  -77.0000   90.0000 98

  6 omega  -11.00   84.00   1.0000  100.0000
omega____ theta____ kappa____ phi______ frames
    -       18.6628   77.0000 -150.0000 95

  7 omega    7.00   66.00   1.0000  100.0000
omega____ theta____ kappa____ phi______ frames
    -       18.6628   57.0000  -30.0000 59

  8 omega  -33.00   51.00   1.0000  100.0000
omega____ theta____ kappa____ phi______ frames
    -       18.6628  -78.0000 -120.0000 84

  9 omega  -89.00  -64.00   1.0000  100.0000
omega____ theta____ kappa____ phi______ frames
    -      -18.5847  -77.0000  120.0000 25

 10 omega  -50.00   40.00   1.0000  100.0000
omega____ theta____ kappa____ phi______ frames
    -       18.6628  -57.0000  120.0000 90

 11 omega  -50.00   40.00   1.0000  100.0000
omega____ theta____ kappa____ phi______ frames
    -       18.6628  -57.0000 -150.0000 90

 12 omega   -9.00   91.00   1.0000  100.0000
omega____ theta____ kappa____ phi______ frames
    -       18.6628   38.0000  -60.0000 100

;
_diffrn_measurement_device '\k-geometry diffractometer'
_diffrn_measurement_device_type 'Agilent SuperNova, Dual, Cu at zero, Eos'
_diffrn_measurement_method '\w scans'
_diffrn_measurement_specimen_support 'polyimid foil'
_diffrn_orient_matrix_UB_11 0.0625871000
_diffrn_orient_matrix_UB_12 0.0197759000
_diffrn_orient_matrix_UB_13 0.0387102000
_diffrn_orient_matrix_UB_21 0.0002448000
_diffrn_orient_matrix_UB_22 0.0204847000
_diffrn_orient_matrix_UB_23 -0.0662634000
_diffrn_orient_matrix_UB_31 -0.0220327000
_diffrn_orient_matrix_UB_32 0.0565792000
_diffrn_orient_matrix_UB_33 0.0104288000
_diffrn_radiation_monochromator mirror
_diffrn_radiation_probe x-ray
_diffrn_radiation_type 'Mo K\a'
_diffrn_radiation_wavelength 0.7107
_diffrn_reflns_av_R_equivalents 0.0271
_diffrn_reflns_av_unetI/netI 0.0184
_diffrn_reflns_Laue_measured_fraction_full 0.998
_diffrn_reflns_Laue_measured_fraction_max 0.949
_diffrn_reflns_limit_h_max 15
_diffrn_reflns_limit_h_min -15
_diffrn_reflns_limit_k_max 15
_diffrn_reflns_limit_k_min -15
_diffrn_reflns_limit_l_max 13
_diffrn_reflns_limit_l_min -13
_diffrn_reflns_number 23170
_diffrn_reflns_point_group_measured_fraction_full 0.998
_diffrn_reflns_point_group_measured_fraction_max 0.949
_diffrn_reflns_theta_full 25.242
_diffrn_reflns_theta_max 28.892
_diffrn_reflns_theta_min 3.639
_diffrn_source 'microfocus X-Ray tube'
_diffrn_source_type 'Agilent SuperNova (Mo) X-ray Source'
_exptl_absorpt_coefficient_mu 0.082
_exptl_absorpt_correction_T_max 1.00000
_exptl_absorpt_correction_T_min 0.95559
_exptl_absorpt_correction_type multi-scan
_exptl_absorpt_process_details
;
CrysAlisPro, Agilent Technologies,
Version 1.171.36.24 (release 03-12-2012 CrysAlis171 .NET)
(compiled Dec  3 2012,18:21:49)
Empirical absorption correction using spherical harmonics,
 implemented in SCALE3 ABSPACK scaling algorithm.
;
_exptl_crystal_colour red
_exptl_crystal_density_diffrn 1.307
_exptl_crystal_description irregular
_exptl_crystal_F_000 504
_exptl_crystal_size_max 0.1
_exptl_crystal_size_mid 0.1
_exptl_crystal_size_min 0.1
_refine_diff_density_max 0.382
_refine_diff_density_min -0.247
_refine_diff_density_rms 0.051
_refine_ls_extinction_method none
_refine_ls_goodness_of_fit_ref 1.090
_refine_ls_hydrogen_treatment mixed
_refine_ls_matrix_type full
_refine_ls_number_parameters 208
_refine_ls_number_reflns 3021
_refine_ls_number_restraints 0
_refine_ls_restrained_S_all 1.090
_refine_ls_R_factor_all 0.0631
_refine_ls_R_factor_gt 0.0513
_refine_ls_shift/su_max 0.000
_refine_ls_shift/su_mean 0.000
_refine_ls_structure_factor_coef Fsqd
_refine_ls_weighting_details 'w=1/[\s^2^(Fo^2^)+(0.0649P)^2^+0.7980P] where P=(Fo^2^+2Fc^2^)/3'
_refine_ls_weighting_scheme calc
_refine_ls_wR_factor_gt 0.1426
_refine_ls_wR_factor_ref 0.1496
_reflns_Friedel_coverage 0.000
_reflns_number_gt 2453
_reflns_number_total 3021
_reflns_threshold_expression 'I > 2\s(I)'
_cod_data_source_file c4cc02463j2.cif
_cod_data_source_block ga_sm36
_cod_original_cell_volume 1210.30(8)
_cod_original_sg_symbol_H-M 'P 21/c'
_cod_database_code 7114660
_audit_block_refno 1668
_audit_block_usercomment 'SMII132, irregular, red'
_shelxl_version_number 2014-1
_chemical_oxdiff_formula 'C28 h30 B2 H4 O2'
_chemical_oxdiff_usercomment 'SMII132, irregular, red'
_shelx_space_group_comment
;
The symmetry employed for this shelxl refinement is uniquely defined
by the following loop, which should always be used as a source of
symmetry information in preference to the above space-group names.
They are only intended as comments.
;
_shelx_estimated_absorpt_t_max 0.992
_shelx_estimated_absorpt_t_min 0.992
_reflns_odcompleteness_completeness 99.73
_reflns_odcompleteness_iscentric 1
_reflns_odcompleteness_theta 26.32
_olex2_refinement_description
;
1. Fixed Uiso
 At 1.2 times of:
  All B(H) groups, All C(H) groups, All C(H,H) groups, All N(H) groups
;
_olex2_computing_structure_refinement_long 'ShelXL (Sheldrick, 2008)'
_cell_oxdiff_length_a 11.8009(5)
_cell_oxdiff_length_b 11.1984(5)
_cell_oxdiff_length_c 10.1103(5)
_cell_oxdiff_angle_alpha 90.001(4)
_cell_oxdiff_angle_beta 115.062(4)
_cell_oxdiff_angle_gamma 89.952(4)
_cell_oxdiff_volume 1210.30(9)
_cell_oxdiff_measurement_reflns_used 8509

loop_
_symmetry_equiv_pos_as_xyz
'x, y, z'
'-x, y+1/2, -z+1/2'
'-x, -y, -z'
'x, -y-1/2, z-1/2'

loop_
_atom_site_label
_atom_site_type_symbol
_atom_site_fract_x
_atom_site_fract_y
_atom_site_fract_z
_atom_site_U_iso_or_equiv
_atom_site_adp_type
_atom_site_occupancy
_atom_site_site_symmetry_order
_atom_site_calc_flag
_atom_site_refinement_flags_posn
N1 N 0.23685(13) 0.18785(13) 0.12638(15) 0.0256(3) Uani 1 1 d .
H1 H 0.2596(19) 0.1297(19) 0.083(2) 0.031 Uiso 1 1 d R
N2 N 0.08370(12) 0.30482(13) 0.16758(15) 0.0253(3) Uani 1 1 d .
H2 H 0.005(2) 0.3242(18) 0.151(2) 0.030 Uiso 1 1 d R
C1 C 0.33447(14) 0.25497(14) 0.22762(16) 0.0205(3) Uani 1 1 d .
C2 C 0.45842(15) 0.23044(14) 0.26116(17) 0.0220(3) Uani 1 1 d .
H2A H 0.4803(18) 0.1625(18) 0.212(2) 0.026 Uiso 1 1 d R
C3 C 0.55345(14) 0.30063(14) 0.36244(16) 0.0203(3) Uani 1 1 d .
H3 H 0.6416(18) 0.2794(17) 0.382(2) 0.024 Uiso 1 1 d R
C4 C 0.52922(13) 0.39773(13) 0.43201(15) 0.0172(3) Uani 1 1 d .
C5 C 0.40172(13) 0.42654(13) 0.39807(15) 0.0172(3) Uani 1 1 d .
C6 C 0.30426(13) 0.35326(13) 0.29723(15) 0.0184(3) Uani 1 1 d .
C7 C 0.17655(14) 0.38006(14) 0.26348(16) 0.0205(3) Uani 1 1 d .
C8 C 0.14847(14) 0.47988(14) 0.32453(17) 0.0217(3) Uani 1 1 d .
H8 H 0.0609(19) 0.4991(18) 0.299(2) 0.026 Uiso 1 1 d R
C9 C 0.24377(14) 0.55213(14) 0.42189(17) 0.0204(3) Uani 1 1 d .
H9 H 0.2213(18) 0.6184(17) 0.462(2) 0.025 Uiso 1 1 d R
C10 C 0.36989(13) 0.52764(13) 0.46239(15) 0.0176(3) Uani 1 1 d .
B B 0.10966(18) 0.20874(18) 0.0946(2) 0.0284(4) Uani 1 1 d .
H H 0.0311(19) 0.1498(18) 0.015(2) 0.034 Uiso 1 1 d R
O21 O 0.82396(11) 0.14501(11) 0.59320(13) 0.0287(3) Uani 1 1 d .
C21 C 0.76950(18) 0.13380(18) 0.6959(2) 0.0331(4) Uani 1 1 d .
H21A H 0.754(2) 0.216(2) 0.720(2) 0.040 Uiso 1 1 d R
H21B H 0.826(2) 0.094(2) 0.783(3) 0.040 Uiso 1 1 d R
C22 C 0.65611(17) 0.05538(17) 0.6228(2) 0.0300(4) Uani 1 1 d .
H22A H 0.585(2) 0.103(2) 0.558(2) 0.036 Uiso 1 1 d R
H22B H 0.637(2) 0.0119(19) 0.696(2) 0.036 Uiso 1 1 d R
C23 C 0.6982(3) -0.0293(2) 0.5346(3) 0.0457(5) Uani 1 1 d .
H23A H 0.755(2) -0.093(2) 0.603(3) 0.055 Uiso 1 1 d R
H23B H 0.636(3) -0.058(2) 0.456(3) 0.055 Uiso 1 1 d R
C24 C 0.78508(18) 0.04550(17) 0.4938(2) 0.0317(4) Uani 1 1 d .
H24A H 0.860(2) 0.001(2) 0.499(2) 0.038 Uiso 1 1 d R
H24B H 0.738(2) 0.079(2) 0.389(2) 0.038 Uiso 1 1 d R

loop_
_atom_site_aniso_label
_atom_site_aniso_U_11
_atom_site_aniso_U_22
_atom_site_aniso_U_33
_atom_site_aniso_U_23
_atom_site_aniso_U_13
_atom_site_aniso_U_12
N1 0.0259(7) 0.0258(7) 0.0246(7) -0.0079(6) 0.0104(6) -0.0021(5)
N2 0.0170(6) 0.0301(7) 0.0268(7) -0.0031(6) 0.0075(5) -0.0022(5)
C1 0.0226(7) 0.0205(7) 0.0187(7) 0.0000(6) 0.0089(6) -0.0021(6)
C2 0.0250(7) 0.0207(7) 0.0226(7) -0.0017(6) 0.0124(6) 0.0010(6)
C3 0.0197(7) 0.0216(7) 0.0218(7) 0.0014(6) 0.0109(6) 0.0018(6)
C4 0.0184(7) 0.0178(7) 0.0169(6) 0.0024(5) 0.0090(5) 0.0003(5)
C5 0.0182(7) 0.0188(7) 0.0161(6) 0.0033(5) 0.0086(5) 0.0003(5)
C6 0.0194(7) 0.0195(7) 0.0177(6) 0.0031(6) 0.0091(5) 0.0005(5)
C7 0.0184(7) 0.0234(7) 0.0188(7) 0.0018(6) 0.0071(6) -0.0012(6)
C8 0.0169(7) 0.0256(8) 0.0231(7) 0.0023(6) 0.0090(6) 0.0019(6)
C9 0.0206(7) 0.0204(7) 0.0227(7) 0.0008(6) 0.0114(6) 0.0028(6)
C10 0.0184(7) 0.0182(7) 0.0176(6) 0.0017(5) 0.0091(5) 0.0005(5)
B 0.0254(9) 0.0305(10) 0.0268(9) -0.0045(8) 0.0086(7) -0.0044(7)
O21 0.0244(6) 0.0326(7) 0.0337(6) -0.0097(5) 0.0168(5) -0.0054(5)
C21 0.0370(10) 0.0375(10) 0.0310(9) -0.0099(8) 0.0204(8) -0.0081(8)
C22 0.0306(9) 0.0324(9) 0.0314(9) 0.0001(7) 0.0173(7) -0.0040(7)
C23 0.0641(14) 0.0392(12) 0.0484(12) -0.0197(10) 0.0380(11) -0.0217(10)
C24 0.0327(9) 0.0324(9) 0.0333(9) -0.0086(7) 0.0170(8) -0.0017(7)

loop_
_atom_type_symbol
_atom_type_description
_atom_type_scat_dispersion_real
_atom_type_scat_dispersion_imag
_atom_type_scat_source
C C 0.0033 0.0016 'International Tables Vol C Tables 4.2.6.8 and 6.1.1.4'
H H 0.0000 0.0000 'International Tables Vol C Tables 4.2.6.8 and 6.1.1.4'
B B 0.0013 0.0007 'International Tables Vol C Tables 4.2.6.8 and 6.1.1.4'
N N 0.0061 0.0033 'International Tables Vol C Tables 4.2.6.8 and 6.1.1.4'
O O 0.0106 0.0060 'International Tables Vol C Tables 4.2.6.8 and 6.1.1.4'

loop_
_geom_angle_atom_site_label_1
_geom_angle_atom_site_label_2
_geom_angle_atom_site_label_3
_geom_angle
_geom_angle_site_symmetry_3
C1 N1 H1 115.4(13) .
C1 N1 B 123.08(14) .
B N1 H1 121.5(13) .
C7 N2 H2 115.6(13) .
C7 N2 B 122.89(14) .
B N2 H2 121.5(13) .
N1 C1 C6 118.39(13) .
C2 C1 N1 122.23(14) .
C2 C1 C6 119.37(14) .
C1 C2 H2A 119.9(11) .
C1 C2 C3 120.41(14) .
C3 C2 H2A 119.7(11) .
C2 C3 H3 117.2(11) .
C4 C3 C2 122.54(14) .
C4 C3 H3 120.3(11) .
C3 C4 C5 118.41(13) .
C3 C4 C10 122.23(13) 3_666
C5 C4 C10 119.36(13) 3_666
C4 C5 C10 121.35(13) .
C6 C5 C4 119.26(13) .
C6 C5 C10 119.39(13) .
C5 C6 C1 119.97(13) .
C7 C6 C1 120.08(13) .
C7 C6 C5 119.93(13) .
N2 C7 C6 118.53(14) .
C8 C7 N2 122.08(14) .
C8 C7 C6 119.38(14) .
C7 C8 H8 119.2(12) .
C7 C8 C9 120.59(14) .
C9 C8 H8 120.3(12) .
C8 C9 H9 118.2(12) .
C10 C9 C8 122.31(14) .
C10 C9 H9 119.5(12) .
C5 C10 C4 119.29(12) 3_666
C9 C10 C4 122.37(13) 3_666
C9 C10 C5 118.34(13) .
N1 B H 122.0(11) .
N2 B N1 116.85(15) .
N2 B H 121.2(11) .
C21 O21 C24 109.16(13) .
O21 C21 H21A 106.6(13) .
O21 C21 H21B 110.9(13) .
O21 C21 C22 105.81(14) .
H21A C21 H21B 109.5(19) .
C22 C21 H21A 116.2(13) .
C22 C21 H21B 107.8(14) .
C21 C22 H22A 109.9(13) .
C21 C22 H22B 111.0(12) .
C21 C22 C23 101.96(15) .
H22A C22 H22B 111.6(18) .
C23 C22 H22A 110.4(13) .
C23 C22 H22B 111.6(13) .
C22 C23 H23A 108.9(14) .
C22 C23 H23B 113.6(17) .
H23A C23 H23B 114(2) .
C24 C23 C22 104.05(15) .
C24 C23 H23A 104.0(15) .
C24 C23 H23B 110.9(17) .
O21 C24 C23 106.95(14) .
O21 C24 H24A 109.6(13) .
O21 C24 H24B 108.0(12) .
C23 C24 H24A 113.4(13) .
C23 C24 H24B 110.6(12) .
H24A C24 H24B 108.1(17) .

loop_
_geom_bond_atom_site_label_1
_geom_bond_atom_site_label_2
_geom_bond_distance
_geom_bond_site_symmetry_2
N1 H1 0.89(2) .
N1 C1 1.394(2) .
N1 B 1.415(2) .
N2 H2 0.90(2) .
N2 C7 1.397(2) .
N2 B 1.410(2) .
C1 C2 1.382(2) .
C1 C6 1.430(2) .
C2 H2A 1.00(2) .
C2 C3 1.397(2) .
C3 H3 1.002(19) .
C3 C4 1.389(2) .
C4 C5 1.4315(19) .
C4 C10 1.477(2) 3_666
C5 C6 1.429(2) .
C5 C10 1.432(2) .
C6 C7 1.429(2) .
C7 C8 1.383(2) .
C8 H8 0.98(2) .
C8 C9 1.397(2) .
C9 H9 0.94(2) .
C9 C10 1.394(2) .
C10 C4 1.477(2) 3_666
B H 1.15(2) .
O21 C21 1.439(2) .
O21 C24 1.439(2) .
C21 H21A 0.99(2) .
C21 H21B 0.96(2) .
C21 C22 1.507(2) .
C22 H22A 0.98(2) .
C22 H22B 0.99(2) .
C22 C23 1.522(3) .
C23 H23A 1.03(3) .
C23 H23B 0.88(3) .
C23 C24 1.509(3) .
C24 H24A 0.99(2) .
C24 H24B 1.04(2) .

loop_
_geom_torsion_atom_site_label_1
_geom_torsion_atom_site_label_2
_geom_torsion_atom_site_label_3
_geom_torsion_atom_site_label_4
_geom_torsion
_geom_torsion_site_symmetry_1
_geom_torsion_site_symmetry_4
N1 C1 C2 C3 179.44(14) . .
N1 C1 C6 C5 -177.94(13) . .
N1 C1 C6 C7 0.6(2) . .
N2 C7 C8 C9 178.96(14) . .
C1 N1 B N2 1.9(3) . .
C1 C2 C3 C4 -0.9(2) . .
C1 C6 C7 N2 3.2(2) . .
C1 C6 C7 C8 -175.87(13) . .
C2 C1 C6 C5 1.3(2) . .
C2 C1 C6 C7 179.82(14) . .
C2 C3 C4 C5 0.0(2) . .
C2 C3 C4 C10 -179.25(14) . 3_666
C3 C4 C5 C6 1.6(2) . .
C3 C4 C5 C10 -178.06(13) . .
C4 C5 C6 C1 -2.2(2) . .
C4 C5 C6 C7 179.29(13) . .
C4 C5 C10 C4 -1.2(2) . 3_666
C4 C5 C10 C9 178.52(13) . .
C5 C6 C7 N2 -178.27(13) . .
C5 C6 C7 C8 2.6(2) . .
C6 C1 C2 C3 0.2(2) . .
C6 C5 C10 C4 179.20(12) . 3_666
C6 C5 C10 C9 -1.1(2) . .
C6 C7 C8 C9 -2.0(2) . .
C7 N2 B N1 2.2(3) . .
C7 C8 C9 C10 -0.3(2) . .
C8 C9 C10 C4 -178.49(14) . 3_666
C8 C9 C10 C5 1.8(2) . .
C10 C4 C5 C6 -179.20(12) 3_666 .
C10 C4 C5 C10 1.2(2) 3_666 .
C10 C5 C6 C1 177.42(13) . .
C10 C5 C6 C7 -1.1(2) . .
B N1 C1 C2 177.58(16) . .
B N1 C1 C6 -3.2(2) . .
B N2 C7 C6 -4.7(2) . .
B N2 C7 C8 174.37(16) . .
O21 C21 C22 C23 33.9(2) . .
C21 O21 C24 C23 1.9(2) . .
C21 C22 C23 C24 -32.0(2) . .
C22 C23 C24 O21 19.4(2) . .
C24 O21 C21 C22 -22.9(2) . .
